data_2236543
loop_
_publ_author_name
'Tang, Kai'
'Kastner, Margaret E.'

_publ_section_title
;
 5a-Butyl-1,3,8,10-tetrachloro-7,13-bis(4-nitrobenzoyl)-5a,6a,12a,12b-tetrahydro-7<i>H</i>,13<i>H</i>-thieno[2,3-<i>b</i>:4,5-<i>b</i>']bis(1,4-benzoxazine)
;
_journal_coeditor_code PV2572
_journal_issue 9
_journal_name_full 'Acta Crystallographica Section E'
_journal_page_first o2647
_journal_page_last o2648
_journal_paper_doi 10.1107/S1600536812034149
_journal_volume 68
_journal_year 2012
_chemical_formula_iupac 'C34 H24 Cl4 N4 O8 S'
_chemical_formula_moiety 'C34 H24 Cl4 N4 O8 S'
_chemical_formula_sum 'C34 H24 Cl4 N4 O8 S'
_chemical_formula_weight 790.44
_chemical_name_systematic
;
5a-Butyl-1,3,8,10-tetrachloro-7,13-bis(4-nitrobenzoyl)-5a,6a,12a,12b-
tetrahydro-7<i>H</i>,13<i>H</i>-thieno[2,3-<i>b</i>:4,5-
<i>b</i>']bis(1,4-benzoxazine)
;
_space_group_IT_number 14
_symmetry_cell_setting monoclinic
_symmetry_space_group_name_Hall '-P 2ybc'
_symmetry_space_group_name_H-M 'P 1 21/c 1'
_atom_sites_solution_hydrogens geom
_atom_sites_solution_primary direct
_atom_sites_solution_secondary difmap
_audit_creation_method SHELXL-97
_cell_angle_alpha 90.00
_cell_angle_beta 100.23(2)
_cell_angle_gamma 90.00
_cell_formula_units_Z 4
_cell_length_a 12.855(3)
_cell_length_b 10.1390(10)
_cell_length_c 27.845(5)
_cell_measurement_reflns_used 20
_cell_measurement_temperature 293(2)
_cell_measurement_theta_max 12.5
_cell_measurement_theta_min 10
_cell_volume 3571.5(11)
_computing_cell_refinement 'XSCANS (Siemens, 1996)'
_computing_data_collection 'XSCANS (Siemens, 1996)'
_computing_data_reduction 'XSCANS (Siemens, 1996)'
_computing_molecular_graphics 'SHELXTL (Sheldrick, 2008)'
_computing_publication_material 'SHELXTL (Sheldrick, 2008)'
_computing_structure_refinement 'SHELXL97 (Sheldrick, 2008)'
_computing_structure_solution 'SHELXS97 (Sheldrick, 2008)'
_diffrn_ambient_temperature 293(2)
_diffrn_measured_fraction_theta_full 0.996
_diffrn_measured_fraction_theta_max 0.996
_diffrn_measurement_device_type 'Siemens R3m/V'
_diffrn_measurement_method 'theta 2 theta'
_diffrn_radiation_monochromator graphite
_diffrn_radiation_source 'fine-focus sealed tube'
_diffrn_radiation_type MoK\a
_diffrn_radiation_wavelength 0.71073
_diffrn_reflns_av_R_equivalents 0.0322
_diffrn_reflns_av_sigmaI/netI 0.0471
_diffrn_reflns_limit_h_max 16
_diffrn_reflns_limit_h_min 0
_diffrn_reflns_limit_k_max 13
_diffrn_reflns_limit_k_min 0
_diffrn_reflns_limit_l_max 35
_diffrn_reflns_limit_l_min -36
_diffrn_reflns_number 8579
_diffrn_reflns_theta_full 27.56
_diffrn_reflns_theta_max 27.56
_diffrn_reflns_theta_min 1.61
_diffrn_standards_decay_% 0
_diffrn_standards_interval_count 97
_diffrn_standards_number 3
_exptl_absorpt_coefficient_mu 0.447
_exptl_absorpt_correction_type none
_exptl_crystal_colour colorless
_exptl_crystal_density_diffrn 1.470
_exptl_crystal_density_method 'not measured'
_exptl_crystal_description needle
_exptl_crystal_F_000 1616
_exptl_crystal_size_max 0.5
_exptl_crystal_size_mid 0.2
_exptl_crystal_size_min 0.1
_refine_diff_density_max 0.342
_refine_diff_density_min -0.319
_refine_ls_extinction_method none
_refine_ls_goodness_of_fit_ref 1.005
_refine_ls_hydrogen_treatment constr
_refine_ls_matrix_type full
_refine_ls_number_parameters 476
_refine_ls_number_reflns 8215
_refine_ls_number_restraints 6
_refine_ls_restrained_S_all 1.006
_refine_ls_R_factor_all 0.0864
_refine_ls_R_factor_gt 0.0454
_refine_ls_shift/su_max 0.017
_refine_ls_shift/su_mean 0.002
_refine_ls_structure_factor_coef Fsqd
_refine_ls_weighting_details 'calc w=1/[\s^2^(Fo^2^)+(0.0624P)^2^] where P=(Fo^2^+2Fc^2^)/3'
_refine_ls_weighting_scheme calc
_refine_ls_wR_factor_gt 0.1092
_refine_ls_wR_factor_ref 0.1231
_reflns_number_gt 5039
_reflns_number_total 8215
_reflns_threshold_expression I>2sigma(I)
_cod_data_source_file pv2572.cif
_cod_data_source_block I
_cod_original_sg_symbol_H-M 'P 21/c'
_cod_database_code 2236543
_cod_database_fobs_code 2236543

loop_
_symmetry_equiv_pos_as_xyz
'x, y, z'
'-x, y+1/2, -z+1/2'
'-x, -y, -z'
'x, -y-1/2, z-1/2'

loop_
_atom_site_type_symbol
_atom_site_label
_atom_site_fract_x
_atom_site_fract_y
_atom_site_fract_z
_atom_site_U_iso_or_equiv
_atom_site_adp_type
_atom_site_calc_flag
_atom_site_refinement_flags
_atom_site_occupancy
_atom_site_symmetry_multiplicity
_atom_site_disorder_assembly
_atom_site_disorder_group
Cl Cl1 0.86026(6) 0.33223(7) 0.62869(3) 0.05638(19) Uani d . 1 1 A 4
Cl Cl2 0.95304(6) 0.70359(9) 0.76649(3) 0.0707(2) Uani d . 1 1 A 4
Cl Cl3 1.04827(5) 0.89267(7) 0.45592(2) 0.05211(18) Uani d . 1 1 B 4
Cl Cl4A 0.704(3) 0.903(6) 0.3231(17) 0.1013(10) Uani d P 0.06(2) 1 B 1
Cl Cl4B 0.7177(2) 0.8654(5) 0.31026(17) 0.1013(10) Uani d P 0.94(2) 1 B 2
S S 0.76688(6) 0.84957(6) 0.55950(2) 0.04857(18) Uani d . 1 1 C .
O O1 0.64969(13) 0.75499(16) 0.62293(5) 0.0394(4) Uani d . 1 1 C .
O O2 0.57552(17) 0.37288(18) 0.53786(6) 0.0611(5) Uani d . 1 1 . .
O O3 0.5516(3) -0.0704(3) 0.71927(11) 0.1308(13) Uani d . 1 1 . .
O O4 0.5328(3) 0.0893(3) 0.76668(10) 0.1139(11) Uani d . 1 1 . .
O O5 0.70106(13) 0.65736(18) 0.47193(5) 0.0461(4) Uani d . 1 1 C .
O O6 1.06030(14) 0.62308(17) 0.49661(6) 0.0481(4) Uani d . 1 1 . .
O O7 1.2038(3) 0.5453(3) 0.74913(9) 0.1113(10) Uani d . 1 1 . .
O O8 1.2033(2) 0.7573(3) 0.75138(8) 0.0896(8) Uani d . 1 1 . .
N N1 0.67147(14) 0.51822(18) 0.58817(6) 0.0334(4) Uani d . 1 1 . .
N N2 0.5500(2) 0.0458(3) 0.72858(11) 0.0791(8) Uani d . 1 1 . .
N N3 0.91180(15) 0.72470(19) 0.51363(6) 0.0373(4) Uani d . 1 1 . .
N N4 1.1870(2) 0.6530(3) 0.72987(10) 0.0715(7) Uani d . 1 1 . .
C C1 0.65006(19) 0.7586(2) 0.57105(8) 0.0369(5) Uani d . 1 1 . .
C C2 0.65631(18) 0.6171(2) 0.54903(7) 0.0325(5) Uani d . 1 1 C .
H H2 0.5894 0.5986 0.5271 0.039 Uiso calc R 1 1 . .
C C3 0.72924(18) 0.6790(2) 0.64898(8) 0.0357(5) Uani d . 1 1 . .
C C4 0.74216(17) 0.5532(2) 0.63131(8) 0.0335(5) Uani d . 1 1 A .
C C5 0.82759(19) 0.4781(2) 0.65429(8) 0.0392(5) Uani d . 1 1 . .
C C6 0.8903(2) 0.5241(3) 0.69675(9) 0.0460(6) Uani d . 1 1 A .
H H6 0.9452 0.4726 0.7132 0.055 Uiso calc R 1 1 . .
C C7 0.8704(2) 0.6469(3) 0.71427(8) 0.0471(6) Uani d . 1 1 . .
C C8 0.7918(2) 0.7280(3) 0.69062(8) 0.0441(6) Uani d . 1 1 A .
H H8 0.7813 0.8121 0.7022 0.053 Uiso calc R 1 1 . .
C C9 0.6174(2) 0.4013(2) 0.57913(8) 0.0394(5) Uani d . 1 1 . .
C C10 0.6058(2) 0.3136(2) 0.62103(9) 0.0403(6) Uani d . 1 1 . .
C C11 0.6156(2) 0.1783(2) 0.61429(10) 0.0538(7) Uani d . 1 1 . .
H H11 0.6343 0.1471 0.5856 0.065 Uiso calc R 1 1 . .
C C12 0.5980(2) 0.0908(3) 0.64951(11) 0.0592(8) Uani d . 1 1 . .
H H12 0.6059 0.0005 0.6455 0.071 Uiso calc R 1 1 . .
C C13 0.5685(2) 0.1405(3) 0.69056(10) 0.0509(7) Uani d . 1 1 . .
C C14 0.5575(2) 0.2728(3) 0.69851(10) 0.0533(7) Uani d . 1 1 . .
H H14 0.5375 0.3030 0.7271 0.064 Uiso calc R 1 1 . .
C C15 0.5767(2) 0.3602(2) 0.66308(9) 0.0453(6) Uani d . 1 1 . .
H H15 0.5699 0.4505 0.6676 0.054 Uiso calc R 1 1 . .
C C16 0.74536(17) 0.6109(2) 0.51966(7) 0.0335(5) Uani d . 1 1 . .
H H16 0.7711 0.5202 0.5182 0.040 Uiso calc R 1 1 C .
C C17 0.83346(18) 0.7009(2) 0.54434(8) 0.0351(5) Uani d . 1 1 C .
H H17 0.8684 0.6591 0.5747 0.042 Uiso calc R 1 1 . .
C C18 0.76444(19) 0.7222(2) 0.44547(8) 0.0403(6) Uani d . 1 1 . .
C C19 0.86932(19) 0.7570(2) 0.46436(8) 0.0368(5) Uani d . 1 1 B .
C C20 0.92359(19) 0.8300(2) 0.43419(9) 0.0410(6) Uani d . 1 1 . .
C C21 0.8790(2) 0.8600(3) 0.38661(9) 0.0516(7) Uani d . 1 1 B .
H H21 0.9178 0.9044 0.3665 0.062 Uiso calc R 1 1 . .
C C22 0.7756(2) 0.8230(3) 0.36943(9) 0.0587(8) Uani d . 1 1 . .
C C23 0.7176(2) 0.7562(3) 0.39837(9) 0.0538(7) Uani d . 1 1 B .
H H23 0.6476 0.7340 0.3865 0.065 Uiso calc R 1 1 . .
C C24 1.01125(19) 0.6649(2) 0.52636(9) 0.0392(5) Uani d . 1 1 . .
C C25 1.05379(19) 0.6615(2) 0.58040(9) 0.0422(6) Uani d . 1 1 . .
C C26 1.0972(2) 0.5471(3) 0.60153(10) 0.0582(8) Uani d . 1 1 . .
H H26 1.0970 0.4715 0.5826 0.070 Uiso calc R 1 1 . .
C C27 1.1411(2) 0.5429(3) 0.65061(11) 0.0658(8) Uani d . 1 1 . .
H H27 1.1695 0.4651 0.6650 0.079 Uiso calc R 1 1 . .
C C28 1.1417(2) 0.6559(3) 0.67727(9) 0.0535(7) Uani d . 1 1 . .
C C29 1.0998(2) 0.7720(3) 0.65746(10) 0.0618(8) Uani d . 1 1 . .
H H29 1.1024 0.8479 0.6764 0.074 Uiso calc R 1 1 . .
C C30 1.0537(2) 0.7742(3) 0.60879(10) 0.0584(8) Uani d . 1 1 . .
H H30 1.0225 0.8512 0.5950 0.070 Uiso calc R 1 1 . .
C C31A 0.5497(2) 0.8317(3) 0.54905(9) 0.0552(7) Uani d D 1 1 C 1
H H31A 0.5615 0.9252 0.5549 0.066 Uiso calc PR 0.624(4) 1 D 1
H H31B 0.5374 0.8183 0.5140 0.066 Uiso calc PR 0.624(4) 1 D 1
C C32A 0.4516(5) 0.7932(9) 0.5675(4) 0.074(2) Uani d PD 0.624(4) 1 C 1
H H32A 0.4621 0.8011 0.6028 0.089 Uiso calc PR 0.624(4) 1 D 1
H H32B 0.4320 0.7030 0.5585 0.089 Uiso calc PR 0.624(4) 1 D 1
C C33A 0.3653(4) 0.8902(6) 0.5431(2) 0.0687(13) Uani d PD 0.624(4) 1 C 1
H H33A 0.3861 0.9804 0.5515 0.082 Uiso calc PR 0.624(4) 1 D 1
H H33B 0.3544 0.8810 0.5079 0.082 Uiso calc PR 0.624(4) 1 D 1
C C34A 0.2662(4) 0.8563(8) 0.5617(3) 0.104(2) Uani d PD 0.624(4) 1 C 1
H H34A 0.2399 0.7728 0.5485 0.156 Uiso calc PR 0.624(4) 1 D 1
H H34B 0.2139 0.9232 0.5518 0.156 Uiso calc PR 0.624(4) 1 D 1
H H34C 0.2811 0.8511 0.5966 0.156 Uiso calc PR 0.624(4) 1 D 1
H H31C 0.5451 0.8378 0.5140 0.066 Uiso calc PR 0.376(4) 1 D 2
H H31D 0.5522 0.9205 0.5621 0.066 Uiso calc PR 0.376(4) 1 D 2
C C32B 0.4516(7) 0.7606(17) 0.5604(7) 0.074(2) Uani d PD 0.376(4) 1 C 2
H H32C 0.4613 0.7552 0.5957 0.089 Uiso calc PR 0.376(4) 1 D 2
H H32D 0.4561 0.6709 0.5489 0.089 Uiso calc PR 0.376(4) 1 D 2
C C33B 0.3355(7) 0.8037(9) 0.5432(4) 0.0687(13) Uani d PD 0.376(4) 1 C 2
H H33C 0.3209 0.8099 0.5079 0.082 Uiso calc PR 0.376(4) 1 D 2
H H33D 0.2885 0.7381 0.5530 0.082 Uiso calc PR 0.376(4) 1 D 2
C C34B 0.3156(9) 0.9355(11) 0.5651(5) 0.104(2) Uani d PD 0.376(4) 1 C 2
H H34D 0.3310 0.9295 0.6000 0.156 Uiso calc PR 0.376(4) 1 D 2
H H34E 0.2429 0.9598 0.5548 0.156 Uiso calc PR 0.376(4) 1 D 2
H H34F 0.3603 1.0010 0.5543 0.156 Uiso calc PR 0.376(4) 1 D 2

loop_
_atom_site_aniso_label
_atom_site_aniso_U_11
_atom_site_aniso_U_22
_atom_site_aniso_U_33
_atom_site_aniso_U_12
_atom_site_aniso_U_13
_atom_site_aniso_U_23
Cl1 0.0574(4) 0.0453(4) 0.0640(4) 0.0154(3) 0.0044(3) -0.0023(3)
Cl2 0.0673(5) 0.0899(6) 0.0467(4) -0.0176(4) -0.0120(3) -0.0106(4)
Cl3 0.0555(4) 0.0480(4) 0.0555(4) -0.0114(3) 0.0173(3) 0.0002(3)
Cl4A 0.0683(7) 0.195(2) 0.0404(11) 0.0100(9) 0.0105(7) 0.0446(13)
Cl4B 0.0683(7) 0.195(2) 0.0404(11) 0.0100(9) 0.0105(7) 0.0446(13)
S 0.0659(5) 0.0321(3) 0.0518(4) -0.0050(3) 0.0216(3) -0.0053(3)
O1 0.0462(9) 0.0421(9) 0.0305(8) 0.0102(8) 0.0081(7) -0.0036(7)
O2 0.0892(15) 0.0464(11) 0.0408(10) -0.0161(10) -0.0071(10) -0.0045(8)
O3 0.229(4) 0.0590(17) 0.125(2) -0.021(2) 0.085(3) 0.0261(16)
O4 0.194(3) 0.092(2) 0.0727(16) 0.003(2) 0.0686(19) 0.0203(15)
O5 0.0429(10) 0.0654(12) 0.0296(8) -0.0093(9) 0.0054(7) 0.0029(8)
O6 0.0498(11) 0.0483(10) 0.0480(10) 0.0046(9) 0.0132(8) -0.0026(8)
O7 0.147(3) 0.102(2) 0.0679(16) 0.0114(19) -0.0277(16) 0.0222(15)
O8 0.0913(18) 0.106(2) 0.0600(14) 0.0006(15) -0.0163(12) -0.0223(14)
N1 0.0385(11) 0.0317(10) 0.0291(9) -0.0023(8) 0.0038(8) -0.0002(8)
N2 0.102(2) 0.069(2) 0.0735(19) -0.0069(17) 0.0343(17) 0.0208(16)
N3 0.0373(11) 0.0438(11) 0.0303(10) -0.0007(9) 0.0047(8) 0.0020(8)
N4 0.0691(18) 0.087(2) 0.0508(15) 0.0045(16) -0.0092(13) 0.0002(15)
C1 0.0467(14) 0.0328(12) 0.0320(11) 0.0063(11) 0.0094(10) -0.0013(9)
C2 0.0356(12) 0.0309(11) 0.0302(11) 0.0005(10) 0.0041(9) -0.0007(9)
C3 0.0401(13) 0.0385(13) 0.0291(11) -0.0004(10) 0.0082(9) -0.0006(9)
C4 0.0379(13) 0.0339(12) 0.0288(11) -0.0028(10) 0.0059(9) 0.0007(9)
C5 0.0409(14) 0.0358(13) 0.0403(13) 0.0009(11) 0.0061(10) 0.0049(10)
C6 0.0436(15) 0.0502(15) 0.0410(14) -0.0003(12) -0.0018(11) 0.0096(12)
C7 0.0487(15) 0.0562(16) 0.0334(12) -0.0095(13) -0.0006(11) -0.0007(11)
C8 0.0529(15) 0.0437(14) 0.0354(13) -0.0046(12) 0.0068(11) -0.0051(11)
C9 0.0471(14) 0.0333(12) 0.0376(13) -0.0004(11) 0.0067(11) -0.0038(10)
C10 0.0456(14) 0.0353(13) 0.0399(13) -0.0074(11) 0.0078(11) -0.0019(10)
C11 0.083(2) 0.0342(14) 0.0486(15) -0.0082(13) 0.0236(14) -0.0053(11)
C12 0.085(2) 0.0327(14) 0.0626(18) -0.0065(14) 0.0212(16) 0.0009(13)
C13 0.0582(17) 0.0443(15) 0.0527(16) -0.0083(13) 0.0166(13) 0.0093(12)
C14 0.0617(18) 0.0567(17) 0.0469(15) -0.0014(14) 0.0245(13) -0.0017(13)
C15 0.0530(16) 0.0354(13) 0.0503(15) -0.0003(12) 0.0166(12) -0.0025(11)
C16 0.0405(13) 0.0317(11) 0.0294(11) 0.0003(10) 0.0090(9) -0.0007(9)
C17 0.0409(13) 0.0343(12) 0.0305(11) -0.0021(10) 0.0072(10) 0.0004(9)
C18 0.0436(14) 0.0474(14) 0.0318(12) 0.0003(11) 0.0120(10) -0.0017(10)
C19 0.0425(13) 0.0384(13) 0.0302(11) 0.0037(11) 0.0084(10) -0.0001(10)
C20 0.0459(14) 0.0395(13) 0.0409(13) 0.0047(11) 0.0168(11) 0.0014(11)
C21 0.0589(18) 0.0593(17) 0.0406(14) 0.0050(14) 0.0196(12) 0.0096(12)
C22 0.0577(18) 0.087(2) 0.0319(13) 0.0132(16) 0.0105(12) 0.0116(14)
C23 0.0450(15) 0.081(2) 0.0350(13) 0.0040(14) 0.0062(11) 0.0062(13)
C24 0.0400(13) 0.0312(12) 0.0454(13) -0.0050(11) 0.0042(11) 0.0010(10)
C25 0.0373(13) 0.0427(14) 0.0447(13) -0.0008(11) 0.0022(11) 0.0000(11)
C26 0.0675(19) 0.0477(16) 0.0551(17) 0.0168(14) -0.0011(14) -0.0082(13)
C27 0.073(2) 0.0572(18) 0.0605(18) 0.0225(16) -0.0067(16) 0.0054(15)
C28 0.0487(16) 0.0618(18) 0.0453(15) 0.0036(14) -0.0040(12) 0.0029(13)
C29 0.077(2) 0.0492(17) 0.0542(17) -0.0015(15) -0.0024(15) -0.0121(14)
C30 0.074(2) 0.0413(15) 0.0522(16) 0.0025(14) -0.0095(14) -0.0007(13)
C31A 0.0674(19) 0.0580(17) 0.0371(13) 0.0326(15) 0.0008(12) -0.0029(12)
C32A 0.0482(18) 0.132(6) 0.044(4) 0.040(2) 0.0079(16) -0.020(4)
C33A 0.051(3) 0.076(4) 0.081(3) 0.016(3) 0.016(2) 0.003(3)
C34A 0.047(4) 0.133(7) 0.134(5) 0.019(3) 0.023(4) -0.014(5)
C32B 0.0482(18) 0.132(6) 0.044(4) 0.040(2) 0.0079(16) -0.020(4)
C33B 0.051(3) 0.076(4) 0.081(3) 0.016(3) 0.016(2) 0.003(3)
C34B 0.047(4) 0.133(7) 0.134(5) 0.019(3) 0.023(4) -0.014(5)

loop_
_atom_type_symbol
_atom_type_description
_atom_type_scat_dispersion_real
_atom_type_scat_dispersion_imag
_atom_type_scat_source
C C 0.0033 0.0016 'International Tables Vol C Tables 4.2.6.8 and 6.1.1.4'
H H 0.0000 0.0000 'International Tables Vol C Tables 4.2.6.8 and 6.1.1.4'
N N 0.0061 0.0033 'International Tables Vol C Tables 4.2.6.8 and 6.1.1.4'
O O 0.0106 0.0060 'International Tables Vol C Tables 4.2.6.8 and 6.1.1.4'
S S 0.1246 0.1234 'International Tables Vol C Tables 4.2.6.8 and 6.1.1.4'
Cl Cl 0.1484 0.1585 'International Tables Vol C Tables 4.2.6.8 and 6.1.1.4'

loop_
_geom_angle_atom_site_label_1
_geom_angle_atom_site_label_2
_geom_angle_atom_site_label_3
_geom_angle
C17 S C1 93.28(10)
C3 O1 C1 113.94(16)
C18 O5 C16 118.98(17)
C9 N1 C4 126.79(18)
C9 N1 C2 117.17(18)
C4 N1 C2 116.04(17)
O4 N2 O3 124.0(3)
O4 N2 C13 118.1(3)
O3 N2 C13 118.0(3)
C24 N3 C19 121.34(19)
C24 N3 C17 118.40(19)
C19 N3 C17 114.75(18)
O8 N4 O7 124.1(3)
O8 N4 C28 118.3(3)
O7 N4 C28 117.5(3)
O1 C1 C31A 105.18(18)
O1 C1 C2 112.17(17)
C31A C1 C2 112.8(2)
O1 C1 S 109.56(15)
C31A C1 S 110.25(18)
C2 C1 S 106.90(15)
N1 C2 C16 110.95(18)
N1 C2 C1 110.10(16)
C16 C2 C1 110.10(18)
N1 C2 H2 108.5
C16 C2 H2 108.5
C1 C2 H2 108.5
O1 C3 C8 120.5(2)
O1 C3 C4 116.83(19)
C8 C3 C4 122.7(2)
C3 C4 C5 118.2(2)
C3 C4 N1 115.59(19)
C5 C4 N1 125.9(2)
C6 C5 C4 119.9(2)
C6 C5 Cl1 119.49(19)
C4 C5 Cl1 120.52(18)
C7 C6 C5 119.2(2)
C7 C6 H6 120.4
C5 C6 H6 120.4
C8 C7 C6 122.5(2)
C8 C7 Cl2 119.4(2)
C6 C7 Cl2 118.1(2)
C7 C8 C3 117.1(2)
C7 C8 H8 121.4
C3 C8 H8 121.4
O2 C9 N1 120.2(2)
O2 C9 C10 120.6(2)
N1 C9 C10 119.1(2)
C15 C10 C11 119.9(2)
C15 C10 C9 122.7(2)
C11 C10 C9 117.2(2)
C12 C11 C10 120.7(2)
C12 C11 H11 119.6
C10 C11 H11 119.6
C13 C12 C11 117.8(3)
C13 C12 H12 121.1
C11 C12 H12 121.1
C12 C13 C14 123.3(2)
C12 C13 N2 117.7(3)
C14 C13 N2 119.0(3)
C13 C14 C15 118.4(2)
C13 C14 H14 120.8
C15 C14 H14 120.8
C10 C15 C14 119.8(2)
C10 C15 H15 120.1
C14 C15 H15 120.1
O5 C16 C17 111.36(18)
O5 C16 C2 105.82(17)
C17 C16 C2 107.66(17)
O5 C16 H16 110.6
C17 C16 H16 110.6
C2 C16 H16 110.6
N3 C17 C16 111.85(17)
N3 C17 S 113.76(16)
C16 C17 S 105.00(15)
N3 C17 H17 108.7
C16 C17 H17 108.7
S C17 H17 108.7
O5 C18 C23 115.5(2)
O5 C18 C19 123.1(2)
C23 C18 C19 121.3(2)
C20 C19 C18 117.2(2)
C20 C19 N3 123.7(2)
C18 C19 N3 118.9(2)
C21 C20 C19 121.8(2)
C21 C20 Cl3 117.11(19)
C19 C20 Cl3 121.00(18)
C20 C21 C22 118.8(2)
C20 C21 H21 120.6
C22 C21 H21 120.6
C23 C22 C21 121.4(2)
C23 C22 Cl4A 114.3(13)
C21 C22 Cl4A 120.4(11)
C23 C22 Cl4B 119.6(2)
C21 C22 Cl4B 119.0(2)
C22 C23 C18 119.3(3)
C22 C23 H23 120.4
C18 C23 H23 120.4
O6 C24 N3 122.9(2)
O6 C24 C25 122.5(2)
N3 C24 C25 114.5(2)
C26 C25 C30 119.5(2)
C26 C25 C24 119.6(2)
C30 C25 C24 120.9(2)
C25 C26 C27 120.9(3)
C25 C26 H26 119.6
C27 C26 H26 119.6
C28 C27 C26 118.2(3)
C28 C27 H27 120.9
C26 C27 H27 120.9
C27 C28 C29 122.6(3)
C27 C28 N4 119.0(3)
C29 C28 N4 118.3(3)
C28 C29 C30 118.6(3)
C28 C29 H29 120.7
C30 C29 H29 120.7
C29 C30 C25 120.2(3)
C29 C30 H30 119.9
C25 C30 H30 119.9
C32A C31A C1 116.2(4)
C32A C31A H31A 108.2
C1 C31A H31A 108.2
C32A C31A H31B 108.2
C1 C31A H31B 108.2
H31A C31A H31B 107.4
C31A C32A C33A 105.4(5)
C31A C32A H32A 110.7
C33A C32A H32A 110.7
C31A C32A H32B 110.7
C33A C32A H32B 110.7
H32A C32A H32B 108.8
C34A C33A C32A 106.9(5)
C34A C33A H33A 110.3
C32A C33A H33A 110.4
C34A C33A H33B 110.4
C32A C33A H33B 110.4
H33A C33A H33B 108.6
C33B C32B H32C 105.8
C33B C32B H32D 105.8
H32C C32B H32D 106.2
C34B C33B C32B 110.4(11)
C34B C33B H33C 109.6
C32B C33B H33C 109.6
C34B C33B H33D 109.6
C32B C33B H33D 109.6
H33C C33B H33D 108.1
C33B C34B H34D 109.5
C33B C34B H34E 109.5
H34D C34B H34E 109.5
C33B C34B H34F 109.5
H34D C34B H34F 109.5
H34E C34B H34F 109.5

loop_
_geom_bond_atom_site_label_1
_geom_bond_atom_site_label_2
_geom_bond_distance
Cl1 C5 1.726(2)
Cl2 C7 1.739(2)
Cl3 C20 1.730(3)
Cl4A C22 1.66(3)
Cl4B C22 1.737(4)
S C17 1.820(2)
S C1 1.839(3)
O1 C3 1.379(3)
O1 C1 1.446(3)
O2 C9 1.214(3)
O3 N2 1.207(4)
O4 N2 1.205(3)
O5 C18 1.361(3)
O5 C16 1.430(3)
O6 C24 1.204(3)
O7 N4 1.219(4)
O8 N4 1.214(3)
N1 C9 1.375(3)
N1 C4 1.417(3)
N1 C2 1.468(3)
N2 C13 1.479(3)
N3 C24 1.402(3)
N3 C19 1.422(3)
N3 C17 1.452(3)
N4 C28 1.477(4)
C1 C31A 1.519(3)
C1 C2 1.568(3)
C2 C16 1.522(3)
C2 H2 0.9800
C3 C8 1.381(3)
C3 C4 1.387(3)
C4 C5 1.395(3)
C5 C6 1.388(3)
C6 C7 1.378(4)
C6 H6 0.9300
C7 C8 1.376(4)
C8 H8 0.9300
C9 C10 1.495(3)
C10 C15 1.375(3)
C10 C11 1.393(3)
C11 C12 1.371(4)
C11 H11 0.9300
C12 C13 1.363(4)
C12 H12 0.9300
C13 C14 1.371(4)
C14 C15 1.381(3)
C14 H14 0.9300
C15 H15 0.9300
C16 C17 1.520(3)
C16 H16 0.9800
C17 H17 0.9800
C18 C23 1.386(3)
C18 C19 1.402(3)
C19 C20 1.396(3)
C20 C21 1.381(3)
C21 C22 1.383(4)
C21 H21 0.9300
C22 C23 1.370(4)
C23 H23 0.9300
C24 C25 1.507(3)
C25 C26 1.373(3)
C25 C30 1.389(3)
C26 C27 1.384(4)
C26 H26 0.9300
C27 C28 1.365(4)
C27 H27 0.9300
C28 C29 1.369(4)
C29 C30 1.379(4)
C29 H29 0.9300
C30 H30 0.9300
C31A C32A 1.495(7)
C31A H31A 0.9700
C31A H31B 0.9700
C32A C33A 1.546(7)
C32A H32A 0.9700
C32A H32B 0.9700
C33A C34A 1.498(7)
C33A H33A 0.9700
C33A H33B 0.9700
C34A H34A 0.9600
C34A H34B 0.9600
C34A H34C 0.9600
C32B C33B 1.547(9)
C32B H32C 0.9700
C32B H32D 0.9700
C33B C34B 1.508(9)
C33B H33C 0.9700
C33B H33D 0.9700
C34B H34D 0.9600
C34B H34E 0.9600
C34B H34F 0.9600

loop_
_geom_hbond_atom_site_label_D
_geom_hbond_atom_site_label_H
_geom_hbond_atom_site_label_A
_geom_hbond_site_symmetry_A
_geom_hbond_distance_DH
_geom_hbond_distance_HA
_geom_hbond_distance_DA
_geom_hbond_angle_DHA
C2 H2 O2 3_666 0.98 2.55 3.491(3) 161.5
C14 H14 O3 2_656 0.93 2.41 3.298(4) 160.0

loop_
_geom_torsion_atom_site_label_1
_geom_torsion_atom_site_label_2
_geom_torsion_atom_site_label_3
_geom_torsion_atom_site_label_4
_geom_torsion
C3 O1 C1 C31A 173.0(2)
C3 O1 C1 C2 50.0(2)
C3 O1 C1 S -68.5(2)
C17 S C1 O1 107.13(15)
C17 S C1 C31A -137.58(17)
C17 S C1 C2 -14.64(15)
C9 N1 C2 C16 -97.4(2)
C4 N1 C2 C16 81.7(2)
C9 N1 C2 C1 140.5(2)
C4 N1 C2 C1 -40.5(2)
O1 C1 C2 N1 -6.0(3)
C31A C1 C2 N1 -124.5(2)
S C1 C2 N1 114.15(17)
O1 C1 C2 C16 -128.59(19)
C31A C1 C2 C16 112.9(2)
S C1 C2 C16 -8.5(2)
C1 O1 C3 C8 131.2(2)
C1 O1 C3 C4 -48.9(3)
O1 C3 C4 C5 174.5(2)
C8 C3 C4 C5 -5.6(3)
O1 C3 C4 N1 0.1(3)
C8 C3 C4 N1 -180.0(2)
C9 N1 C4 C3 -134.9(2)
C2 N1 C4 C3 46.1(3)
C9 N1 C4 C5 51.2(3)
C2 N1 C4 C5 -127.8(2)
C3 C4 C5 C6 6.7(3)
N1 C4 C5 C6 -179.6(2)
C3 C4 C5 Cl1 -169.92(17)
N1 C4 C5 Cl1 3.8(3)
C4 C5 C6 C7 -3.3(4)
Cl1 C5 C6 C7 173.38(19)
C5 C6 C7 C8 -1.6(4)
C5 C6 C7 Cl2 -178.06(19)
C6 C7 C8 C3 2.8(4)
Cl2 C7 C8 C3 179.19(18)
O1 C3 C8 C7 -179.2(2)
C4 C3 C8 C7 0.9(4)
C4 N1 C9 O2 -165.7(2)
C2 N1 C9 O2 13.3(3)
C4 N1 C9 C10 17.7(3)
C2 N1 C9 C10 -163.4(2)
O2 C9 C10 C15 -130.6(3)
N1 C9 C10 C15 46.1(4)
O2 C9 C10 C11 43.3(4)
N1 C9 C10 C11 -140.1(3)
C15 C10 C11 C12 -0.9(4)
C9 C10 C11 C12 -175.0(3)
C10 C11 C12 C13 1.4(5)
C11 C12 C13 C14 -1.1(5)
C11 C12 C13 N2 -179.8(3)
O4 N2 C13 C12 173.8(3)
O3 N2 C13 C12 -7.3(5)
O4 N2 C13 C14 -4.9(5)
O3 N2 C13 C14 174.0(3)
C12 C13 C14 C15 0.3(5)
N2 C13 C14 C15 179.0(3)
C11 C10 C15 C14 0.1(4)
C9 C10 C15 C14 173.8(2)
C13 C14 C15 C10 0.2(4)
C18 O5 C16 C17 31.9(3)
C18 O5 C16 C2 148.64(19)
N1 C2 C16 O5 152.39(17)
C1 C2 C16 O5 -85.5(2)
N1 C2 C16 C17 -88.4(2)
C1 C2 C16 C17 33.7(2)
C24 N3 C17 C16 -107.8(2)
C19 N3 C17 C16 46.4(3)
C24 N3 C17 S 133.40(18)
C19 N3 C17 S -72.4(2)
O5 C16 C17 N3 -51.8(2)
C2 C16 C17 N3 -167.39(18)
O5 C16 C17 S 72.02(19)
C2 C16 C17 S -43.55(19)
C1 S C17 N3 156.25(16)
C1 S C17 C16 33.63(15)
C16 O5 C18 C23 175.8(2)
C16 O5 C18 C19 -6.2(3)
O5 C18 C19 C20 -176.4(2)
C23 C18 C19 C20 1.6(4)
O5 C18 C19 N3 -0.7(4)
C23 C18 C19 N3 177.2(2)
C24 N3 C19 C20 -51.9(3)
C17 N3 C19 C20 154.7(2)
C24 N3 C19 C18 132.7(2)
C17 N3 C19 C18 -20.7(3)
C18 C19 C20 C21 -4.1(4)
N3 C19 C20 C21 -179.5(2)
C18 C19 C20 Cl3 173.25(18)
N3 C19 C20 Cl3 -2.2(3)
C19 C20 C21 C22 3.8(4)
Cl3 C20 C21 C22 -173.7(2)
C20 C21 C22 C23 -0.8(4)
C20 C21 C22 Cl4A 156(3)
C20 C21 C22 Cl4B 177.8(3)
C21 C22 C23 C18 -1.6(5)
Cl4A C22 C23 C18 -160(3)
Cl4B C22 C23 C18 179.7(3)
O5 C18 C23 C22 179.3(3)
C19 C18 C23 C22 1.2(4)
C19 N3 C24 O6 -9.3(3)
C17 N3 C24 O6 143.2(2)
C19 N3 C24 C25 168.6(2)
C17 N3 C24 C25 -39.0(3)
O6 C24 C25 C26 -48.0(4)
N3 C24 C25 C26 134.1(3)
O6 C24 C25 C30 129.3(3)
N3 C24 C25 C30 -48.5(3)
C30 C25 C26 C27 -0.3(4)
C24 C25 C26 C27 177.1(3)
C25 C26 C27 C28 -1.0(5)
C26 C27 C28 C29 0.6(5)
C26 C27 C28 N4 179.2(3)
O8 N4 C28 C27 167.9(3)
O7 N4 C28 C27 -13.4(5)
O8 N4 C28 C29 -13.5(4)
O7 N4 C28 C29 165.2(3)
C27 C28 C29 C30 1.1(5)
N4 C28 C29 C30 -177.5(3)
C28 C29 C30 C25 -2.4(5)
C26 C25 C30 C29 2.0(4)
C24 C25 C30 C29 -175.3(3)
O1 C1 C31A C32A -44.4(6)
C2 C1 C31A C32A 78.1(6)
S C1 C31A C32A -162.5(5)
C1 C31A C32A C33A 174.9(4)
C31A C32A C33A C34A -178.8(7)
